data_7021160
loop_
_publ_author_name
'Keske, Eric C.'
'Zenkina, Olena V.'
'Asadi, Ali'
'Sun, Hongsui'
'Praetorius, Jeremy M.'
'Allen, Daryl P.'
'Covelli, Danielle'
'Patrick, Brian O.'
'Wang, Ruiyao'
'Kennepohl, Pierre'
'James, Brian R.'
'Crudden, Cathleen M.'

_publ_section_title
;
 Dioxygen adducts of rhodium N-heterocyclic carbene complexes.
;
_journal_issue 20
_journal_name_full 'Dalton transactions (Cambridge, England : 2003)'
_journal_page_first 7414
_journal_page_last 7423
_journal_paper_doi 10.1039/c3dt32264e
_journal_volume 42
_journal_year 2013
_chemical_formula_sum 'C43.51 H51.03 Cl N4 O2.38 Rh'
_chemical_formula_weight 806.46
_chemical_name_systematic
;
?
;
_space_group_IT_number 15
_symmetry_cell_setting monoclinic
_symmetry_space_group_name_Hall '-C 2yc'
_symmetry_space_group_name_H-M 'C 1 2/c 1'
_atom_sites_solution_hydrogens geom
_atom_sites_solution_primary direct
_atom_sites_solution_secondary difmap
_audit_creation_method SHELXL-97
_cell_angle_alpha 90.00
_cell_angle_beta 100.712(2)
_cell_angle_gamma 90.00
_cell_formula_units_Z 8
_cell_length_a 33.058(4)
_cell_length_b 10.8530(12)
_cell_length_c 23.786(3)
_cell_measurement_temperature 180(2)
_cell_volume 8385.2(17)
_computing_cell_refinement 'Bruker SMART'
_computing_data_collection 'Bruker SMART'
_computing_data_reduction 'Bruker SHELXTL'
_computing_molecular_graphics 'Bruker SHELXTL'
_computing_publication_material 'Bruker SHELXTL'
_computing_structure_refinement 'SHELXL-97 (Sheldrick, 1997)'
_computing_structure_solution 'SHELXS-97 (Sheldrick, 1990)'
_diffrn_ambient_temperature 180(2)
_diffrn_measured_fraction_theta_full 1.000
_diffrn_measured_fraction_theta_max 1.000
_diffrn_measurement_device_type 'CCD area detector'
_diffrn_measurement_method 'phi and omega scans'
_diffrn_radiation_monochromator graphite
_diffrn_radiation_source 'fine-focus sealed tube'
_diffrn_radiation_type MoK\a
_diffrn_radiation_wavelength 0.71073
_diffrn_reflns_av_R_equivalents 0.0433
_diffrn_reflns_av_sigmaI/netI 0.0712
_diffrn_reflns_limit_h_max 39
_diffrn_reflns_limit_h_min -36
_diffrn_reflns_limit_k_max 12
_diffrn_reflns_limit_k_min -12
_diffrn_reflns_limit_l_max 28
_diffrn_reflns_limit_l_min -25
_diffrn_reflns_number 23948
_diffrn_reflns_theta_full 25.00
_diffrn_reflns_theta_max 25.00
_diffrn_reflns_theta_min 1.25
_exptl_absorpt_coefficient_mu 0.511
_exptl_absorpt_correction_T_max 0.9603
_exptl_absorpt_correction_T_min 0.8414
_exptl_absorpt_correction_type 'Empirical (Bruker SADABS)'
_exptl_absorpt_process_details 'Bruker SADABS'
_exptl_crystal_colour blue-brown
_exptl_crystal_density_diffrn 1.278
_exptl_crystal_density_method 'not measured'
_exptl_crystal_description prism
_exptl_crystal_F_000 3369
_exptl_crystal_size_max 0.35
_exptl_crystal_size_mid 0.08
_exptl_crystal_size_min 0.08
_refine_diff_density_max 0.602
_refine_diff_density_min -0.555
_refine_diff_density_rms 0.063
_refine_ls_extinction_method none
_refine_ls_goodness_of_fit_ref 0.914
_refine_ls_hydrogen_treatment constr
_refine_ls_matrix_type full
_refine_ls_number_parameters 506
_refine_ls_number_reflns 7376
_refine_ls_number_restraints 4
_refine_ls_restrained_S_all 0.916
_refine_ls_R_factor_all 0.0742
_refine_ls_R_factor_gt 0.0432
_refine_ls_shift/su_max 0.001
_refine_ls_shift/su_mean 0.000
_refine_ls_structure_factor_coef Fsqd
_refine_ls_weighting_details 'calc w=1/[\s^2^(Fo^2^)+(0.0499P)^2^+0.0000P] where P=(Fo^2^+2Fc^2^)/3'
_refine_ls_weighting_scheme calc
_refine_ls_wR_factor_gt 0.0939
_refine_ls_wR_factor_ref 0.1013
_reflns_number_gt 4838
_reflns_number_total 7376
_reflns_threshold_expression >2sigma(I)
_cod_data_source_file c3dt32264e.txt
_cod_data_source_block cc06
_cod_depositor_comments
;
The following automatic conversions were performed:

'_symmetry_cell_setting' value 'Monoclinic' changed to 'monoclinic'
according to /home/saulius/struct/CIF-dictionaries/cif_core.dic
dictionary named 'cif_core.dic' version 2.4.2 from 2011-04-26.

Automatic conversion script
Id: cif_fix_values 1891 2012-01-12 08:04:46Z andrius 
;
_cod_original_cell_volume 8385.2(16)
_cod_original_sg_symbol_H-M C2/c
_cod_database_code 7021160

loop_
_symmetry_equiv_pos_as_xyz
'x, y, z'
'-x, y, -z+1/2'
'x+1/2, y+1/2, z'
'-x+1/2, y+1/2, -z+1/2'
'-x, -y, -z'
'x, -y, z-1/2'
'-x+1/2, -y+1/2, -z'
'x+1/2, -y+1/2, z-1/2'

loop_
_atom_site_label
_atom_site_type_symbol
_atom_site_fract_x
_atom_site_fract_y
_atom_site_fract_z
_atom_site_U_iso_or_equiv
_atom_site_adp_type
_atom_site_occupancy
_atom_site_symmetry_multiplicity
_atom_site_calc_flag
_atom_site_refinement_flags
_atom_site_disorder_assembly
_atom_site_disorder_group
Rh1 Rh 0.127515(10) 0.78360(2) 0.086984(12) 0.03482(11) Uani 1 1 d . . .
Cl1 Cl 0.05975(17) 0.7902(4) 0.08009(18) 0.048(3) Uani 0.57(4) 1 d P A 1
O1 O 0.1907(6) 0.7476(16) 0.1153(9) 0.052(4) Uani 0.57(4) 1 d P A 1
O2 O 0.1873(6) 0.8011(14) 0.0686(11) 0.053(4) Uani 0.57(4) 1 d P A 1
Cl2 Cl 0.1950(2) 0.7819(7) 0.0941(2) 0.049(4) Uani 0.43(4) 1 d P A 2
O3 O 0.0658(9) 0.768(2) 0.1030(13) 0.054(5) Uani 0.43(4) 1 d P A 2
O4 O 0.0642(6) 0.822(2) 0.0558(13) 0.051(5) Uani 0.43(4) 1 d P A 2
N1 N 0.14957(11) 0.9691(3) 0.18506(14) 0.0530(10) Uani 1 1 d . . .
N2 N 0.12316(10) 1.0620(3) 0.10771(13) 0.0454(9) Uani 1 1 d . . .
N3 N 0.10497(9) 0.5130(3) 0.06207(13) 0.0405(8) Uani 1 1 d . . .
N4 N 0.12506(9) 0.5941(3) -0.00964(13) 0.0394(8) Uani 1 1 d . . .
C1 C 0.13382(12) 0.9480(3) 0.12927(16) 0.0407(10) Uani 1 1 d . A .
C2 C 0.14828(16) 1.0935(4) 0.1985(2) 0.0794(17) Uani 1 1 d . A .
H2A H 0.1572 1.1302 0.2349 0.095 Uiso 1 1 calc R . .
C3 C 0.13199(16) 1.1512(4) 0.14994(19) 0.0722(15) Uani 1 1 d . A .
H3A H 0.1273 1.2372 0.1452 0.087 Uiso 1 1 calc R . .
C4 C 0.16424(16) 0.8764(3) 0.22801(17) 0.0514(12) Uani 1 1 d . A .
C5 C 0.13533(17) 0.8161(4) 0.25348(19) 0.0628(13) Uani 1 1 d . . .
C6 C 0.15103(19) 0.7344(4) 0.2981(2) 0.0741(15) Uani 1 1 d . A .
H6A H 0.1323 0.6913 0.3167 0.089 Uiso 1 1 calc R . .
C7 C 0.19235(19) 0.7148(4) 0.31565(19) 0.0706(14) Uani 1 1 d . . .
C8 C 0.21963(16) 0.7743(4) 0.28801(19) 0.0659(13) Uani 1 1 d . A .
H8A H 0.2482 0.7583 0.2993 0.079 Uiso 1 1 calc R . .
C9 C 0.20636(16) 0.8580(4) 0.24365(18) 0.0600(13) Uani 1 1 d . . .
C10 C 0.08994(17) 0.8371(6) 0.2358(2) 0.104(2) Uani 1 1 d . A .
H10A H 0.0849 0.8963 0.2042 0.155 Uiso 1 1 calc R . .
H10B H 0.0789 0.8698 0.2683 0.155 Uiso 1 1 calc R . .
H10C H 0.0763 0.7589 0.2234 0.155 Uiso 1 1 calc R . .
C11 C 0.20720(19) 0.6272(5) 0.3657(2) 0.104(2) Uani 1 1 d . A .
H11A H 0.1834 0.5937 0.3797 0.157 Uiso 1 1 calc R . .
H11B H 0.2248 0.6723 0.3966 0.157 Uiso 1 1 calc R . .
H11C H 0.2229 0.5596 0.3528 0.157 Uiso 1 1 calc R . .
C12 C 0.23685(15) 0.9242(5) 0.2155(2) 0.0849(17) Uani 1 1 d . A .
H12A H 0.2223 0.9789 0.1857 0.127 Uiso 1 1 calc R . .
H12B H 0.2530 0.8641 0.1983 0.127 Uiso 1 1 calc R . .
H12C H 0.2553 0.9730 0.2442 0.127 Uiso 1 1 calc R . .
C13 C 0.10410(13) 1.0898(3) 0.04929(16) 0.0394(10) Uani 1 1 d . A .
C14 C 0.06190(13) 1.1106(3) 0.03836(17) 0.0439(10) Uani 1 1 d . . .
C15 C 0.04356(13) 1.1410(3) -0.01706(18) 0.0489(11) Uani 1 1 d . A .
H15A H 0.0147 1.1546 -0.0256 0.059 Uiso 1 1 calc R . .
C16 C 0.06592(15) 1.1522(4) -0.06020(18) 0.0536(12) Uani 1 1 d . . .
C17 C 0.10791(16) 1.1319(4) -0.04684(18) 0.0572(12) Uani 1 1 d . A .
H17A H 0.1236 1.1392 -0.0763 0.069 Uiso 1 1 calc R . .
C18 C 0.12825(13) 1.1010(3) 0.00824(19) 0.0484(11) Uani 1 1 d . . .
C19 C 0.03630(14) 1.1035(4) 0.08450(18) 0.0593(12) Uani 1 1 d . A .
H19A H 0.0075 1.1209 0.0679 0.089 Uiso 1 1 calc R . .
H19B H 0.0463 1.1642 0.1143 0.089 Uiso 1 1 calc R . .
H19C H 0.0385 1.0207 0.1012 0.089 Uiso 1 1 calc R . .
C20 C 0.04574(17) 1.1860(5) -0.12008(19) 0.0920(18) Uani 1 1 d . A .
H20A H 0.0161 1.1958 -0.1219 0.138 Uiso 1 1 calc R . .
H20B H 0.0506 1.1206 -0.1464 0.138 Uiso 1 1 calc R . .
H20C H 0.0574 1.2636 -0.1310 0.138 Uiso 1 1 calc R . .
C21 C 0.17446(14) 1.0840(4) 0.0215(2) 0.0779(15) Uani 1 1 d . A .
H21A H 0.1831 1.0622 0.0620 0.117 Uiso 1 1 calc R . .
H21B H 0.1879 1.1609 0.0136 0.117 Uiso 1 1 calc R . .
H21C H 0.1823 1.0179 -0.0024 0.117 Uiso 1 1 calc R . .
C22 C 0.12002(11) 0.6190(3) 0.04407(15) 0.0361(9) Uani 1 1 d . A .
C23 C 0.10068(13) 0.4231(4) 0.01952(18) 0.0543(12) Uani 1 1 d . A .
H23A H 0.0908 0.3414 0.0220 0.065 Uiso 1 1 calc R . .
C24 C 0.11302(14) 0.4739(3) -0.02522(18) 0.0553(12) Uani 1 1 d . A .
H24A H 0.1135 0.4356 -0.0610 0.066 Uiso 1 1 calc R . .
C25 C 0.09788(14) 0.4906(3) 0.11917(17) 0.0467(11) Uani 1 1 d . A .
C26 C 0.05775(16) 0.4816(4) 0.1287(2) 0.0646(13) Uani 1 1 d . . .
C27 C 0.05264(19) 0.4619(5) 0.1845(3) 0.0933(18) Uani 1 1 d . A .
H27A H 0.0255 0.4553 0.1922 0.112 Uiso 1 1 calc R . .
C28 C 0.0859(2) 0.4516(5) 0.2297(2) 0.093(2) Uani 1 1 d . . .
C29 C 0.1246(2) 0.4589(4) 0.2179(2) 0.0767(16) Uani 1 1 d . A .
H29A H 0.1474 0.4513 0.2485 0.092 Uiso 1 1 calc R . .
C30 C 0.13195(15) 0.4770(3) 0.16333(19) 0.0523(12) Uani 1 1 d . . .
C31 C 0.02138(14) 0.4916(5) 0.0801(2) 0.0828(16) Uani 1 1 d . A .
H31A H 0.0312 0.5062 0.0442 0.124 Uiso 1 1 calc R . .
H31B H 0.0038 0.5603 0.0874 0.124 Uiso 1 1 calc R . .
H31C H 0.0055 0.4148 0.0772 0.124 Uiso 1 1 calc R . .
C32 C 0.07892(19) 0.4341(6) 0.2913(2) 0.1202(17) Uani 1 1 d . A .
H32A H 0.1055 0.4296 0.3174 0.180 Uiso 1 1 calc R . .
H32B H 0.0636 0.3577 0.2937 0.180 Uiso 1 1 calc R . .
H32C H 0.0631 0.5040 0.3019 0.180 Uiso 1 1 calc R . .
C33 C 0.17469(15) 0.4788(4) 0.1525(2) 0.0775(16) Uani 1 1 d . A .
H33A H 0.1742 0.4930 0.1117 0.116 Uiso 1 1 calc R . .
H33B H 0.1880 0.3996 0.1638 0.116 Uiso 1 1 calc R . .
H33C H 0.1902 0.5451 0.1749 0.116 Uiso 1 1 calc R . .
C34 C 0.14390(13) 0.6764(3) -0.04530(15) 0.0401(10) Uani 1 1 d . A .
C35 C 0.12012(13) 0.7663(4) -0.07655(16) 0.0457(10) Uani 1 1 d . . .
C36 C 0.14037(14) 0.8455(4) -0.10879(17) 0.0538(11) Uani 1 1 d . A .
H36A H 0.1249 0.9082 -0.1310 0.065 Uiso 1 1 calc R . .
C37 C 0.18166(15) 0.8356(4) -0.10944(17) 0.0607(13) Uani 1 1 d . . .
C38 C 0.20346(14) 0.7410(4) -0.07848(18) 0.0586(12) Uani 1 1 d . A .
H38A H 0.2318 0.7306 -0.0801 0.070 Uiso 1 1 calc R . .
C39 C 0.18526(13) 0.6612(4) -0.04536(16) 0.0459(10) Uani 1 1 d . . .
C40 C 0.07504(13) 0.7813(4) -0.07639(18) 0.0597(12) Uani 1 1 d . A .
H40A H 0.0662 0.7186 -0.0516 0.090 Uiso 1 1 calc R . .
H40B H 0.0595 0.7716 -0.1154 0.090 Uiso 1 1 calc R . .
H40C H 0.0700 0.8635 -0.0621 0.090 Uiso 1 1 calc R . .
C41 C 0.20404(19) 0.9272(6) -0.1418(2) 0.1202(17) Uani 1 1 d . A .
H41A H 0.1843 0.9879 -0.1613 0.180 Uiso 1 1 calc R . .
H41B H 0.2166 0.8830 -0.1701 0.180 Uiso 1 1 calc R . .
H41C H 0.2255 0.9696 -0.1147 0.180 Uiso 1 1 calc R . .
C42 C 0.21121(13) 0.5647(4) -0.00895(17) 0.0619(13) Uani 1 1 d . A .
H42A H 0.1937 0.5157 0.0115 0.093 Uiso 1 1 calc R . .
H42B H 0.2327 0.6056 0.0188 0.093 Uiso 1 1 calc R . .
H42C H 0.2240 0.5107 -0.0336 0.093 Uiso 1 1 calc R . .
O5 O 0.0387(4) 1.0563(11) 0.2900(5) 0.121(4) Uani 0.378(4) 1 d PD . .
C43 C -0.0032(7) 1.0071(14) 0.2758(8) 0.132(9) Uani 0.378(4) 1 d PD . .
C44 C 0.0396(4) 1.1433(13) 0.2496(7) 0.229(8) Uani 0.757(7) 1 d PD . .
C45 C 0.0000 1.2130(13) 0.2500 0.264(15) Uani 0.757(7) 2 d SPD . .

loop_
_atom_site_aniso_label
_atom_site_aniso_U_11
_atom_site_aniso_U_22
_atom_site_aniso_U_33
_atom_site_aniso_U_23
_atom_site_aniso_U_13
_atom_site_aniso_U_12
Rh1 0.04603(19) 0.02397(15) 0.03276(18) -0.00127(14) 0.00289(12) -0.00302(15)
Cl1 0.0437(19) 0.040(3) 0.060(7) 0.004(3) 0.007(3) 0.0040(17)
O1 0.040(6) 0.046(7) 0.062(8) -0.012(5) -0.014(5) 0.012(4)
O2 0.045(7) 0.048(5) 0.072(10) -0.017(6) 0.023(7) -0.009(4)
Cl2 0.037(3) 0.054(6) 0.056(8) -0.018(5) 0.009(4) 0.001(3)
O3 0.056(10) 0.053(8) 0.060(11) 0.004(7) 0.029(9) -0.019(6)
O4 0.044(7) 0.040(7) 0.060(11) -0.003(7) -0.016(7) 0.013(5)
N1 0.085(3) 0.0284(17) 0.038(2) -0.0071(15) -0.0084(19) 0.0030(17)
N2 0.072(2) 0.0241(16) 0.0352(19) -0.0029(14) -0.0017(17) 0.0010(16)
N3 0.056(2) 0.0269(16) 0.0341(19) -0.0023(14) -0.0031(16) -0.0043(15)
N4 0.052(2) 0.0277(16) 0.037(2) -0.0058(14) 0.0025(16) -0.0020(14)
C1 0.057(3) 0.026(2) 0.036(2) 0.0001(17) 0.003(2) -0.0010(18)
C2 0.133(5) 0.034(2) 0.055(3) -0.016(2) -0.027(3) 0.010(3)
C3 0.122(4) 0.025(2) 0.057(3) -0.008(2) -0.018(3) 0.005(2)
C4 0.081(4) 0.035(2) 0.033(2) -0.0056(18) -0.005(2) 0.003(2)
C5 0.085(4) 0.064(3) 0.038(3) -0.001(2) 0.009(3) 0.010(3)
C6 0.113(5) 0.065(3) 0.046(3) 0.003(2) 0.019(3) -0.005(3)
C7 0.112(5) 0.054(3) 0.041(3) -0.003(2) 0.003(3) 0.014(3)
C8 0.084(4) 0.056(3) 0.049(3) 0.000(2) -0.007(3) 0.007(3)
C9 0.086(4) 0.048(3) 0.039(3) -0.004(2) -0.009(3) -0.007(3)
C10 0.103(5) 0.148(6) 0.064(4) 0.016(4) 0.025(4) 0.013(4)
C11 0.168(6) 0.090(4) 0.053(3) 0.026(3) 0.014(4) 0.033(4)
C12 0.087(4) 0.083(4) 0.071(4) 0.008(3) -0.019(3) -0.028(3)
C13 0.054(3) 0.0208(18) 0.041(3) 0.0010(16) 0.004(2) 0.0016(18)
C14 0.058(3) 0.0249(19) 0.047(3) 0.0029(17) 0.007(2) 0.0026(18)
C15 0.052(3) 0.035(2) 0.056(3) 0.000(2) -0.001(2) 0.0029(19)
C16 0.076(4) 0.040(2) 0.040(3) -0.003(2) -0.002(3) 0.002(2)
C17 0.086(4) 0.044(3) 0.046(3) 0.002(2) 0.026(3) 0.001(2)
C18 0.059(3) 0.033(2) 0.054(3) 0.0028(19) 0.012(2) -0.0008(19)
C19 0.068(3) 0.044(3) 0.070(3) 0.007(2) 0.022(3) 0.012(2)
C20 0.126(5) 0.097(4) 0.045(3) 0.007(3) -0.004(3) 0.018(4)
C21 0.056(3) 0.078(3) 0.102(4) 0.015(3) 0.021(3) 0.003(3)
C22 0.040(2) 0.0268(19) 0.038(2) -0.0009(17) -0.0016(18) 0.0017(17)
C23 0.077(3) 0.031(2) 0.048(3) -0.004(2) -0.006(2) -0.008(2)
C24 0.085(4) 0.034(2) 0.042(3) -0.008(2) -0.001(2) -0.004(2)
C25 0.069(3) 0.026(2) 0.041(3) 0.0030(17) 0.001(2) -0.010(2)
C26 0.080(4) 0.055(3) 0.057(3) 0.011(2) 0.010(3) -0.020(3)
C27 0.103(5) 0.102(4) 0.082(4) 0.026(3) 0.034(4) -0.032(4)
C28 0.142(6) 0.082(4) 0.056(4) 0.026(3) 0.024(4) -0.017(4)
C29 0.123(5) 0.044(3) 0.053(4) 0.010(2) -0.008(3) -0.013(3)
C30 0.074(4) 0.029(2) 0.049(3) 0.0039(19) 0.000(3) -0.005(2)
C31 0.062(4) 0.084(4) 0.099(4) 0.023(3) 0.004(3) -0.026(3)
C32 0.140(4) 0.155(4) 0.067(3) 0.037(3) 0.022(3) -0.039(3)
C33 0.081(4) 0.066(3) 0.071(4) 0.011(3) -0.021(3) -0.001(3)
C34 0.051(3) 0.038(2) 0.031(2) -0.0075(17) 0.0052(19) 0.0003(19)
C35 0.057(3) 0.042(2) 0.037(2) -0.0045(19) 0.005(2) -0.003(2)
C36 0.063(3) 0.055(3) 0.041(3) 0.008(2) 0.002(2) -0.002(2)
C37 0.069(4) 0.079(3) 0.032(3) 0.008(2) 0.004(2) -0.018(3)
C38 0.052(3) 0.081(3) 0.043(3) -0.009(2) 0.012(2) -0.005(2)
C39 0.052(3) 0.050(2) 0.036(2) -0.008(2) 0.006(2) 0.008(2)
C40 0.056(3) 0.066(3) 0.054(3) 0.010(2) 0.003(2) 0.010(2)
C41 0.140(4) 0.155(4) 0.067(3) 0.037(3) 0.022(3) -0.039(3)
C42 0.069(3) 0.063(3) 0.052(3) -0.006(2) 0.007(2) 0.019(2)
O5 0.158(13) 0.104(10) 0.102(10) -0.017(7) 0.026(8) -0.034(8)
C43 0.085(14) 0.131(14) 0.17(3) 0.035(13) 0.003(18) 0.008(14)
C44 0.32(2) 0.165(13) 0.224(16) 0.022(13) 0.110(16) 0.071(13)
C45 0.083(12) 0.129(14) 0.54(4) 0.000 -0.044(18) 0.000

loop_
_atom_type_symbol
_atom_type_description
_atom_type_scat_dispersion_real
_atom_type_scat_dispersion_imag
_atom_type_scat_source
C C 0.0033 0.0016 'International Tables Vol C Tables 4.2.6.8 and 6.1.1.4'
H H 0.0000 0.0000 'International Tables Vol C Tables 4.2.6.8 and 6.1.1.4'
N N 0.0061 0.0033 'International Tables Vol C Tables 4.2.6.8 and 6.1.1.4'
O O 0.0106 0.0060 'International Tables Vol C Tables 4.2.6.8 and 6.1.1.4'
Cl Cl 0.1484 0.1585 'International Tables Vol C Tables 4.2.6.8 and 6.1.1.4'
Rh Rh -1.1178 0.9187 'International Tables Vol C Tables 4.2.6.8 and 6.1.1.4'

loop_
_geom_angle_atom_site_label_1
_geom_angle_atom_site_label_2
_geom_angle_atom_site_label_3
_geom_angle
_geom_angle_site_symmetry_1
_geom_angle_site_symmetry_3
C1 Rh1 C22 178.93(15) . .
C1 Rh1 O1 90.0(4) . .
C22 Rh1 O1 91.1(4) . .
C1 Rh1 O2 90.5(4) . .
C22 Rh1 O2 90.4(4) . .
O1 Rh1 O2 34.2(15) . .
C1 Rh1 O4 90.3(4) . .
C22 Rh1 O4 88.6(4) . .
O1 Rh1 O4 178.1(18) . .
O2 Rh1 O4 144.0(5) . .
C1 Rh1 O3 89.8(6) . .
C22 Rh1 O3 89.3(6) . .
O1 Rh1 O3 147.6(4) . .
O2 Rh1 O3 178.2(16) . .
O4 Rh1 O3 34.2(19) . .
C1 Rh1 Cl2 87.7(2) . .
C22 Rh1 Cl2 93.3(2) . .
O1 Rh1 Cl2 17.5(7) . .
O2 Rh1 Cl2 17.0(8) . .
O4 Rh1 Cl2 160.7(11) . .
O3 Rh1 Cl2 164.7(9) . .
C1 Rh1 Cl1 91.01(17) . .
C22 Rh1 Cl1 87.95(17) . .
O1 Rh1 Cl1 163.1(8) . .
O2 Rh1 Cl1 162.6(8) . .
O4 Rh1 Cl1 18.7(11) . .
O3 Rh1 Cl1 15.6(9) . .
Cl2 Rh1 Cl1 178.6(3) . .
O2 O1 Rh1 73.0(11) . .
O1 O2 Rh1 72.9(12) . .
O4 O3 Rh1 71.9(13) . .
O3 O4 Rh1 73.9(17) . .
C1 N1 C2 111.6(3) . .
C1 N1 C4 126.2(3) . .
C2 N1 C4 122.2(3) . .
C1 N2 C3 110.9(3) . .
C1 N2 C13 126.0(3) . .
C3 N2 C13 123.1(3) . .
C22 N3 C23 111.0(3) . .
C22 N3 C25 125.1(3) . .
C23 N3 C25 123.7(3) . .
C22 N4 C24 111.1(3) . .
C22 N4 C34 125.1(3) . .
C24 N4 C34 123.6(3) . .
N1 C1 N2 104.0(3) . .
N1 C1 Rh1 128.2(3) . .
N2 C1 Rh1 127.9(3) . .
C3 C2 N1 106.3(4) . .
C2 C3 N2 107.2(4) . .
C5 C4 C9 123.6(4) . .
C5 C4 N1 117.9(4) . .
C9 C4 N1 118.4(4) . .
C4 C5 C6 116.1(5) . .
C4 C5 C10 122.8(4) . .
C6 C5 C10 121.1(5) . .
C7 C6 C5 122.4(5) . .
C6 C7 C8 119.2(5) . .
C6 C7 C11 119.4(5) . .
C8 C7 C11 121.4(5) . .
C7 C8 C9 121.7(5) . .
C4 C9 C8 117.0(5) . .
C4 C9 C12 122.5(4) . .
C8 C9 C12 120.5(5) . .
C18 C13 C14 123.2(4) . .
C18 C13 N2 119.5(4) . .
C14 C13 N2 117.2(4) . .
C15 C14 C13 117.6(4) . .
C15 C14 C19 120.0(4) . .
C13 C14 C19 122.4(4) . .
C16 C15 C14 122.0(4) . .
C15 C16 C17 118.0(4) . .
C15 C16 C20 121.5(5) . .
C17 C16 C20 120.5(4) . .
C16 C17 C18 122.8(4) . .
C13 C18 C17 116.4(4) . .
C13 C18 C21 122.5(4) . .
C17 C18 C21 121.1(4) . .
N4 C22 N3 104.3(3) . .
N4 C22 Rh1 128.5(3) . .
N3 C22 Rh1 126.9(3) . .
C24 C23 N3 106.7(3) . .
C23 C24 N4 106.9(4) . .
C26 C25 C30 122.0(4) . .
C26 C25 N3 119.5(4) . .
C30 C25 N3 118.5(4) . .
C27 C26 C25 117.2(5) . .
C27 C26 C31 121.5(5) . .
C25 C26 C31 121.3(4) . .
C26 C27 C28 122.1(6) . .
C29 C28 C27 118.3(5) . .
C29 C28 C32 121.2(6) . .
C27 C28 C32 120.5(6) . .
C28 C29 C30 122.6(5) . .
C29 C30 C25 117.6(5) . .
C29 C30 C33 120.4(5) . .
C25 C30 C33 121.9(4) . .
C39 C34 C35 123.4(4) . .
C39 C34 N4 117.5(3) . .
C35 C34 N4 119.1(4) . .
C34 C35 C36 116.5(4) . .
C34 C35 C40 122.8(4) . .
C36 C35 C40 120.7(4) . .
C37 C36 C35 122.4(4) . .
C36 C37 C38 118.2(4) . .
C36 C37 C41 122.0(5) . .
C38 C37 C41 119.8(5) . .
C39 C38 C37 121.9(4) . .
C34 C39 C38 117.6(4) . .
C34 C39 C42 122.5(4) . .
C38 C39 C42 119.8(4) . .
C44 O5 C43 103.6(11) . .
C44 O5 C43 72.2(10) . 2
C43 O5 C43 43.7(12) . 2
C43 C43 O5 84.3(19) 2 .
C43 C43 O5 52.0(15) 2 2
O5 C43 O5 120.8(10) . 2
C43 C43 C44 84.5(14) 2 2
O5 C43 C44 107.5(9) . 2
O5 C43 C44 41.8(6) 2 2
O5 C44 C45 102.3(10) . .
O5 C44 C43 66.1(10) . 2
C45 C44 C43 84.1(11) . 2
C44 C45 C44 120.0(14) 2 .

loop_
_geom_bond_atom_site_label_1
_geom_bond_atom_site_label_2
_geom_bond_distance
_geom_bond_site_symmetry_2
Rh1 C1 2.040(3) .
Rh1 C22 2.049(3) .
Rh1 O1 2.110(15) .
Rh1 O2 2.110(14) .
Rh1 O4 2.129(15) .
Rh1 O3 2.15(2) .
Rh1 Cl2 2.205(8) .
Rh1 Cl1 2.217(6) .
O1 O2 1.24(5) .
O3 O4 1.26(6) .
N1 C1 1.352(4) .
N1 C2 1.389(5) .
N1 C4 1.452(5) .
N2 C1 1.360(4) .
N2 C3 1.386(5) .
N2 C13 1.447(4) .
N3 C22 1.355(4) .
N3 C23 1.394(4) .
N3 C25 1.441(5) .
N4 C22 1.346(4) .
N4 C24 1.394(4) .
N4 C34 1.449(5) .
C2 C3 1.335(6) .
C4 C5 1.387(6) .
C4 C9 1.387(6) .
C5 C6 1.405(6) .
C5 C10 1.499(7) .
C6 C7 1.369(7) .
C7 C8 1.372(7) .
C7 C11 1.532(6) .
C8 C9 1.399(6) .
C9 C12 1.493(6) .
C13 C18 1.377(5) .
C13 C14 1.389(5) .
C14 C15 1.384(5) .
C14 C19 1.507(5) .
C15 C16 1.377(6) .
C16 C17 1.383(6) .
C16 C20 1.501(6) .
C17 C18 1.398(5) .
C18 C21 1.513(6) .
C23 C24 1.328(5) .
C25 C26 1.390(6) .
C25 C30 1.398(5) .
C26 C27 1.386(6) .
C26 C31 1.508(6) .
C27 C28 1.393(7) .
C28 C29 1.360(7) .
C28 C32 1.537(7) .
C29 C30 1.379(6) .
C30 C33 1.483(6) .
C34 C39 1.378(5) .
C34 C35 1.380(5) .
C35 C36 1.402(5) .
C35 C40 1.500(5) .
C36 C37 1.372(6) .
C37 C38 1.386(6) .
C37 C41 1.530(6) .
C38 C39 1.382(6) .
C39 C42 1.518(5) .
O5 C44 1.350(14) .
O5 C43 1.47(2) .
O5 C43 1.85(2) 2
C43 C43 1.29(3) 2
C43 O5 1.85(2) 2
C43 C44 1.93(2) 2
C44 C45 1.513(12) .
C44 C43 1.93(2) 2
C45 C44 1.513(12) 2

loop_
_geom_torsion_atom_site_label_1
_geom_torsion_atom_site_label_2
_geom_torsion_atom_site_label_3
_geom_torsion_atom_site_label_4
_geom_torsion
_geom_torsion_site_symmetry_1
_geom_torsion_site_symmetry_4
C1 Rh1 O1 O2 -90.9(11) . .
C22 Rh1 O1 O2 89.1(11) . .
O4 Rh1 O1 O2 9(22) . .
O3 Rh1 O1 O2 179.4(13) . .
Cl2 Rh1 O1 O2 -8.5(13) . .
Cl1 Rh1 O1 O2 175.6(9) . .
C1 Rh1 O2 O1 89.2(10) . .
C22 Rh1 O2 O1 -91.3(10) . .
O4 Rh1 O2 O1 -179.5(10) . .
O3 Rh1 O2 O1 -170(21) . .
Cl2 Rh1 O2 O1 8.7(13) . .
Cl1 Rh1 O2 O1 -175.7(9) . .
C1 Rh1 O3 O4 90.9(14) . .
C22 Rh1 O3 O4 -88.6(13) . .
O1 Rh1 O3 O4 -179.4(10) . .
O2 Rh1 O3 O4 -9(23) . .
Cl2 Rh1 O3 O4 171.5(12) . .
Cl1 Rh1 O3 O4 -3.6(13) . .
C1 Rh1 O4 O3 -89.1(14) . .
C22 Rh1 O4 O3 90.8(14) . .
O1 Rh1 O4 O3 171(21) . .
O2 Rh1 O4 O3 179.5(13) . .
Cl2 Rh1 O4 O3 -173.2(10) . .
Cl1 Rh1 O4 O3 3.0(11) . .
C2 N1 C1 N2 0.9(5) . .
C4 N1 C1 N2 177.6(4) . .
C2 N1 C1 Rh1 -179.2(3) . .
C4 N1 C1 Rh1 -2.5(6) . .
C3 N2 C1 N1 -0.5(5) . .
C13 N2 C1 N1 -178.9(4) . .
C3 N2 C1 Rh1 179.6(3) . .
C13 N2 C1 Rh1 1.2(6) . .
C22 Rh1 C1 N1 123(8) . .
O1 Rh1 C1 N1 -54.2(9) . .
O2 Rh1 C1 N1 -88.3(8) . .
O4 Rh1 C1 N1 127.6(11) . .
O3 Rh1 C1 N1 93.4(10) . .
Cl2 Rh1 C1 N1 -71.5(4) . .
Cl1 Rh1 C1 N1 109.0(4) . .
C22 Rh1 C1 N2 -57(8) . .
O1 Rh1 C1 N2 125.7(9) . .
O2 Rh1 C1 N2 91.6(8) . .
O4 Rh1 C1 N2 -52.5(11) . .
O3 Rh1 C1 N2 -86.7(10) . .
Cl2 Rh1 C1 N2 108.4(4) . .
Cl1 Rh1 C1 N2 -71.1(4) . .
C1 N1 C2 C3 -0.9(6) . .
C4 N1 C2 C3 -177.8(4) . .
N1 C2 C3 N2 0.6(6) . .
C1 N2 C3 C2 0.0(6) . .
C13 N2 C3 C2 178.4(4) . .
C1 N1 C4 C5 -82.1(5) . .
C2 N1 C4 C5 94.3(5) . .
C1 N1 C4 C9 101.5(5) . .
C2 N1 C4 C9 -82.1(5) . .
C9 C4 C5 C6 1.2(6) . .
N1 C4 C5 C6 -175.0(4) . .
C9 C4 C5 C10 -179.8(4) . .
N1 C4 C5 C10 4.0(6) . .
C4 C5 C6 C7 -0.1(7) . .
C10 C5 C6 C7 -179.0(5) . .
C5 C6 C7 C8 -1.6(7) . .
C5 C6 C7 C11 178.3(4) . .
C6 C7 C8 C9 2.3(7) . .
C11 C7 C8 C9 -177.6(4) . .
C5 C4 C9 C8 -0.6(6) . .
N1 C4 C9 C8 175.6(3) . .
C5 C4 C9 C12 -180.0(4) . .
N1 C4 C9 C12 -3.8(6) . .
C7 C8 C9 C4 -1.2(6) . .
C7 C8 C9 C12 178.1(4) . .
C1 N2 C13 C18 -83.0(5) . .
C3 N2 C13 C18 98.8(5) . .
C1 N2 C13 C14 100.5(5) . .
C3 N2 C13 C14 -77.7(5) . .
C18 C13 C14 C15 1.7(5) . .
N2 C13 C14 C15 178.0(3) . .
C18 C13 C14 C19 -177.1(3) . .
N2 C13 C14 C19 -0.8(5) . .
C13 C14 C15 C16 -0.8(6) . .
C19 C14 C15 C16 178.0(4) . .
C14 C15 C16 C17 0.1(6) . .
C14 C15 C16 C20 -179.6(4) . .
C15 C16 C17 C18 -0.1(6) . .
C20 C16 C17 C18 179.6(4) . .
C14 C13 C18 C17 -1.7(5) . .
N2 C13 C18 C17 -178.0(3) . .
C14 C13 C18 C21 176.9(4) . .
N2 C13 C18 C21 0.7(5) . .
C16 C17 C18 C13 0.9(6) . .
C16 C17 C18 C21 -177.8(4) . .
C24 N4 C22 N3 0.4(4) . .
C34 N4 C22 N3 -174.4(3) . .
C24 N4 C22 Rh1 -174.0(3) . .
C34 N4 C22 Rh1 11.2(5) . .
C23 N3 C22 N4 -0.1(4) . .
C25 N3 C22 N4 174.4(3) . .
C23 N3 C22 Rh1 174.4(3) . .
C25 N3 C22 Rh1 -11.1(5) . .
C1 Rh1 C22 N4 96(8) . .
O1 Rh1 C22 N4 -87.4(8) . .
O2 Rh1 C22 N4 -53.2(8) . .
O4 Rh1 C22 N4 90.8(11) . .
O3 Rh1 C22 N4 125.0(9) . .
Cl2 Rh1 C22 N4 -70.0(4) . .
Cl1 Rh1 C22 N4 109.4(3) . .
C1 Rh1 C22 N3 -77(8) . .
O1 Rh1 C22 N3 99.4(8) . .
O2 Rh1 C22 N3 133.6(8) . .
O4 Rh1 C22 N3 -82.4(11) . .
O3 Rh1 C22 N3 -48.2(9) . .
Cl2 Rh1 C22 N3 116.8(3) . .
Cl1 Rh1 C22 N3 -63.7(3) . .
C22 N3 C23 C24 -0.2(5) . .
C25 N3 C23 C24 -174.8(4) . .
N3 C23 C24 N4 0.4(5) . .
C22 N4 C24 C23 -0.5(5) . .
C34 N4 C24 C23 174.4(4) . .
C22 N3 C25 C26 110.2(4) . .
C23 N3 C25 C26 -76.0(5) . .
C22 N3 C25 C30 -70.6(5) . .
C23 N3 C25 C30 103.2(4) . .
C30 C25 C26 C27 1.8(6) . .
N3 C25 C26 C27 -179.0(4) . .
C30 C25 C26 C31 -177.6(4) . .
N3 C25 C26 C31 1.6(6) . .
C25 C26 C27 C28 0.1(8) . .
C31 C26 C27 C28 179.5(5) . .
C26 C27 C28 C29 -1.2(9) . .
C26 C27 C28 C32 177.9(5) . .
C27 C28 C29 C30 0.5(8) . .
C32 C28 C29 C30 -178.7(5) . .
C28 C29 C30 C25 1.3(7) . .
C28 C29 C30 C33 -177.3(5) . .
C26 C25 C30 C29 -2.5(6) . .
N3 C25 C30 C29 178.3(3) . .
C26 C25 C30 C33 176.1(4) . .
N3 C25 C30 C33 -3.1(5) . .
C22 N4 C34 C39 94.6(4) . .
C24 N4 C34 C39 -79.6(5) . .
C22 N4 C34 C35 -84.5(5) . .
C24 N4 C34 C35 101.4(4) . .
C39 C34 C35 C36 -0.9(6) . .
N4 C34 C35 C36 178.0(3) . .
C39 C34 C35 C40 179.6(4) . .
N4 C34 C35 C40 -1.4(6) . .
C34 C35 C36 C37 -0.3(6) . .
C40 C35 C36 C37 179.2(4) . .
C35 C36 C37 C38 2.3(6) . .
C35 C36 C37 C41 -176.2(4) . .
C36 C37 C38 C39 -3.1(7) . .
C41 C37 C38 C39 175.4(4) . .
C35 C34 C39 C38 0.2(6) . .
N4 C34 C39 C38 -178.8(3) . .
C35 C34 C39 C42 177.7(4) . .
N4 C34 C39 C42 -1.3(5) . .
C37 C38 C39 C34 1.9(6) . .
C37 C38 C39 C42 -175.7(4) . .
C44 O5 C43 C43 44.9(11) . 2
C44 O5 C43 O5 6.2(18) . 2
C43 O5 C43 O5 -38.7(12) 2 2
C44 O5 C43 C44 -37.5(16) . 2
C43 O5 C43 C44 -82.4(12) 2 2
C43 O5 C44 C45 46.9(14) . .
C43 O5 C44 C45 77.7(11) 2 .
C43 O5 C44 C43 -30.8(12) . 2
O5 C44 C45 C44 -45.6(8) . 2
C43 C44 C45 C44 18.3(6) 2 2
